data_4032535
loop_
_publ_author_name
'Mondal, Susmita'
'Samanta, Sadhanendu'
'Jana, Sourav'
'Hajra, Alakananda'

_publ_section_title
;
 (Diacetoxy)iodobenzene-Mediated Oxidative C-H Amination of
 Imidazopyridines at Ambient Temperature.
;
_journal_issue 8
_journal_name_full 'The Journal of organic chemistry'
_journal_page_first 4504
_journal_page_last 4510
_journal_paper_doi 10.1021/acs.joc.7b00564
_journal_volume 82
_journal_year 2017
_chemical_formula_sum 'C17 H17 N3 O'
_chemical_formula_weight 279.33
_space_group_crystal_system triclinic
_space_group_IT_number 1
_space_group_name_Hall 'P 1'
_space_group_name_H-M_alt 'P 1'
_symmetry_space_group_name_Hall 'P 1'
_symmetry_space_group_name_H-M 'P 1'
_atom_sites_solution_hydrogens geom
_audit_creation_method SHELXL-2014/7
_cell_angle_alpha 89.880(4)
_cell_angle_beta 76.345(4)
_cell_angle_gamma 89.937(4)
_cell_formula_units_Z 8
_cell_length_a 9.8883(7)
_cell_length_b 16.9433(11)
_cell_length_c 17.7267(12)
_cell_measurement_reflns_used 184
_cell_measurement_temperature 296(2)
_cell_measurement_theta_max 25.764
_cell_measurement_theta_min 1.421
_cell_volume 2886.0(3)
_computing_structure_refinement 'SHELXL-2014/7 (Sheldrick, 2014)'
_diffrn_ambient_temperature 296(2)
_diffrn_measured_fraction_theta_full 0.998
_diffrn_measured_fraction_theta_max 0.986
_diffrn_measurement_device_type char
_diffrn_radiation_type MoK\a
_diffrn_radiation_wavelength 0.71073
_diffrn_reflns_av_R_equivalents 0.0822
_diffrn_reflns_av_unetI/netI 0.1018
_diffrn_reflns_Laue_measured_fraction_full 0.998
_diffrn_reflns_Laue_measured_fraction_max 0.986
_diffrn_reflns_limit_h_max 13
_diffrn_reflns_limit_h_min -13
_diffrn_reflns_limit_k_max 22
_diffrn_reflns_limit_k_min -22
_diffrn_reflns_limit_l_max 23
_diffrn_reflns_limit_l_min -23
_diffrn_reflns_number 94242
_diffrn_reflns_point_group_measured_fraction_full 0.997
_diffrn_reflns_point_group_measured_fraction_max 0.982
_diffrn_reflns_theta_full 25.242
_diffrn_reflns_theta_max 28.764
_diffrn_reflns_theta_min 1.421
_exptl_absorpt_coefficient_mu 0.082
_exptl_absorpt_correction_T_max 0.7453
_exptl_absorpt_correction_T_min 0.7022
_exptl_absorpt_correction_type multi-scan
_exptl_absorpt_process_details '(North et al., 1968)'
_exptl_crystal_colour colorless
_exptl_crystal_density_diffrn 1.286
_exptl_crystal_description vbchem219_0m_b
_exptl_crystal_F_000 1184
_exptl_crystal_size_max 0.065
_exptl_crystal_size_mid 0.040
_exptl_crystal_size_min 0.028
_refine_diff_density_max 0.490
_refine_diff_density_min -0.425
_refine_diff_density_rms 0.089
_refine_ls_abs_structure_details
;
 Flack x determined using 4950 quotients [(I+)-(I-)]/[(I+)+(I-)]
 (Parsons, Flack and Wagner, Acta Cryst. B69 (2013) 249-259).
;
_refine_ls_abs_structure_Flack 1.3(10)
_refine_ls_extinction_coef 0.0183(18)
_refine_ls_extinction_expression Fc^*^=kFc[1+0.001xFc^2^\l^3^/sin(2\q)]^-1/4^
_refine_ls_extinction_method 'SHELXL-2014/7 (Sheldrick 2014'
_refine_ls_goodness_of_fit_ref 1.068
_refine_ls_hydrogen_treatment constr
_refine_ls_matrix_type full
_refine_ls_number_parameters 1514
_refine_ls_number_reflns 28907
_refine_ls_number_restraints 3
_refine_ls_restrained_S_all 1.068
_refine_ls_R_factor_all 0.1948
_refine_ls_R_factor_gt 0.0910
_refine_ls_shift/su_max 0.006
_refine_ls_shift/su_mean 0.000
_refine_ls_structure_factor_coef Fsqd
_refine_ls_weighting_details 'w=1/[\s^2^(Fo^2^)+(0.0879P)^2^+4.5550P] where P=(Fo^2^+2Fc^2^)/3'
_refine_ls_weighting_scheme calc
_refine_ls_wR_factor_gt 0.2099
_refine_ls_wR_factor_ref 0.2778
_reflns_Friedel_coverage 0.991
_reflns_Friedel_fraction_full 0.995
_reflns_Friedel_fraction_max 0.978
_reflns_number_gt 14151
_reflns_number_total 28907
_reflns_threshold_expression 'I > 2\s(I)'
_cod_data_source_file jo7b00564_si_002.cif
_cod_data_source_block vbchem219_0m_b
_cod_database_code 4032535
_shelx_shelxl_version_number 2014/7
_shelx_space_group_comment
;
The symmetry employed for this shelxl refinement is uniquely defined
by the following loop, which should always be used as a source of
symmetry information in preference to the above space-group names.
They are only intended as comments.
;
_shelx_estimated_absorpt_t_min 0.952
_shelx_estimated_absorpt_t_max 0.984
_exptl_absorpt_special_details SADABS

loop_
_space_group_symop_operation_xyz
'x, y, z'

loop_
_atom_site_label
_atom_site_type_symbol
_atom_site_fract_x
_atom_site_fract_y
_atom_site_fract_z
_atom_site_U_iso_or_equiv
_atom_site_adp_type
_atom_site_occupancy
_atom_site_site_symmetry_order
_atom_site_calc_flag
_atom_site_refinement_flags_posn
_atom_site_refinement_flags_adp
O7 O 0.6164(11) 0.3694(5) 0.1063(5) 0.049(2) Uani 1 1 d . .
N3 N 0.7019(8) 0.7501(5) 0.8800(5) 0.028(2) Uani 1 1 d . .
O6 O 0.1251(12) 0.5672(5) 0.6087(6) 0.057(3) Uani 1 1 d . .
N6 N 0.1993(9) 0.0634(6) 0.8741(6) 0.037(2) Uani 1 1 d . .
N21 N 0.1994(10) 0.9387(5) 0.3716(5) 0.033(2) Uani 1 1 d . .
N2 N 0.4938(8) 0.6854(5) 0.8669(5) 0.0240(18) Uani 1 1 d . .
N18 N 0.7058(9) 0.2526(5) 0.3839(5) 0.034(2) Uani 1 1 d . .
N20 N -0.0052(9) 0.8737(6) 0.3541(5) 0.033(2) Uani 1 1 d . .
O3 O 0.6129(11) 0.6347(5) 0.6042(6) 0.053(2) Uani 1 1 d . .
N17 N 0.4958(10) 0.3171(5) 0.3711(6) 0.035(2) Uani 1 1 d . .
O2 O 0.8887(10) 0.8701(5) 0.8951(6) 0.051(2) Uani 1 1 d . .
O5 O 0.1242(10) 0.4370(5) 0.1077(6) 0.052(3) Uani 1 1 d . .
N8 N 0.5089(10) 0.3795(5) 0.6459(5) 0.030(2) Uani 1 1 d . .
N16 N 0.5425(12) 0.4461(6) 0.3717(7) 0.050(3) Uani 1 1 d . .
N23 N 1.0100(9) 0.1804(5) 0.1343(5) 0.0246(18) Uani 1 1 d . .
N1 N 0.5411(11) 0.5569(6) 0.8705(6) 0.037(2) Uani 1 1 d . .
N19 N 0.0427(12) 0.7457(6) 0.3565(6) 0.049(3) Uani 1 1 d . .
N4 N 0.0414(11) 0.2573(6) 0.8586(7) 0.047(3) Uani 1 1 d . .
N5 N -0.0065(9) 0.1287(6) 0.8573(6) 0.041(2) Uani 1 1 d . .
O4 O 0.3781(12) 1.0623(6) 0.3924(6) 0.065(3) Uani 1 1 d . .
C86 C 0.4481(12) 0.6086(7) 0.8603(6) 0.033(2) Uani 1 1 d . .
N22 N 0.9572(9) 0.0518(5) 0.1311(5) 0.0272(19) Uani 1 1 d . .
C52 C -0.0506(13) 0.7965(7) 0.3464(6) 0.035(3) Uani 1 1 d . .
N13 N 0.9547(10) 0.9518(5) 0.6300(6) 0.037(2) Uani 1 1 d . .
N14 N 1.0077(10) 0.8228(5) 0.6302(6) 0.036(2) Uani 1 1 d . .
N7 N 0.4589(11) 0.2501(5) 0.6432(6) 0.036(2) Uani 1 1 d . .
C55 C -0.2139(16) 0.9260(10) 0.3326(8) 0.061(4) Uani 1 1 d . .
H55 H -0.2699 0.9692 0.3285 0.074 Uiso 1 1 calc R U
C89 C 0.2885(14) 0.7395(8) 0.8443(8) 0.043(3) Uani 1 1 d . .
H89 H 0.2344 0.7830 0.8385 0.052 Uiso 1 1 calc R U
C59 C 0.2754(13) 0.7475(7) 0.3845(7) 0.039(3) Uani 1 1 d . .
N10 N 0.4588(10) 0.7534(5) 0.1409(6) 0.035(2) Uani 1 1 d . .
O8 O 0.8921(10) 0.1332(5) 0.3980(6) 0.054(3) Uani 1 1 d . .
N11 N 0.5101(10) 0.6234(5) 0.1430(6) 0.036(2) Uani 1 1 d . .
C8 C 0.2771(11) 0.2551(6) 0.8876(7) 0.034(3) Uani 1 1 d . .
C22 C 1.0876(13) 0.2457(6) 0.1424(6) 0.031(2) Uani 1 1 d . .
H22 H 1.0541 0.2964 0.1376 0.038 Uiso 1 1 calc R U
C7 C 0.1526(12) 0.2136(7) 0.8733(8) 0.040(3) Uani 1 1 d . .
C127 C 0.7774(13) 0.4455(7) 0.3983(7) 0.039(3) Uani 1 1 d . .
C18 C 1.0558(13) 0.1041(6) 0.1402(5) 0.032(2) Uani 1 1 d . .
N24 N 0.8016(9) 0.2447(4) 0.1206(5) 0.0246(19) Uani 1 1 d . .
C23 C 0.8802(11) 0.1769(6) 0.1200(6) 0.024(2) Uani 1 1 d . .
C136 C 0.8497(11) 0.2530(7) 0.3382(7) 0.037(3) Uani 1 1 d . .
H13A H 0.9070 0.2838 0.3647 0.045 Uiso 1 1 calc R U
H13B H 0.8542 0.2770 0.2880 0.045 Uiso 1 1 calc R U
C98 C 0.8148(14) 0.4911(7) 0.8585(8) 0.042(3) Uani 1 1 d . .
H98 H 0.7655 0.4719 0.8238 0.051 Uiso 1 1 calc R U
C102 C 0.8480(11) 0.7498(6) 0.8344(7) 0.034(2) Uani 1 1 d . .
H10A H 0.8536 0.7252 0.7844 0.041 Uiso 1 1 calc R U
H10B H 0.9050 0.7195 0.8617 0.041 Uiso 1 1 calc R U
C108 C 0.3801(12) 0.3748(6) 0.6322(6) 0.031(2) Uani 1 1 d . .
C74 C 0.8779(12) 0.8271(6) 0.6165(7) 0.035(3) Uani 1 1 d . .
C107 C 0.5886(15) 0.4436(7) 0.6539(6) 0.047(3) Uani 1 1 d . .
H107 H 0.5557 0.4942 0.6480 0.057 Uiso 1 1 calc R U
C58 C 0.1536(13) 0.7880(6) 0.3720(6) 0.036(3) Uani 1 1 d . .
C103 C 0.5562(13) 0.3024(6) 0.6536(6) 0.035(3) Uani 1 1 d . .
C40 C 0.3810(12) 0.6282(6) 0.1272(7) 0.035(3) Uani 1 1 d . .
C126 C 0.6544(13) 0.4024(7) 0.3860(8) 0.038(3) Uani 1 1 d . .
C14 C 0.3444(10) 0.0643(7) 0.8322(8) 0.041(3) Uani 1 1 d . .
H14A H 0.3990 0.0944 0.8608 0.050 Uiso 1 1 calc R U
H14B H 0.3537 0.0887 0.7817 0.050 Uiso 1 1 calc R U
C101 C 0.9004(14) 0.8323(7) 0.8231(8) 0.044(3) Uani 1 1 d . .
H10C H 0.9970 0.8320 0.7946 0.053 Uiso 1 1 calc R U
H10D H 0.8473 0.8614 0.7926 0.053 Uiso 1 1 calc R U
C60 C 0.3373(14) 0.7739(7) 0.4438(8) 0.043(3) Uani 1 1 d . .
H60 H 0.3033 0.8182 0.4732 0.052 Uiso 1 1 calc R U
N15 N 0.7978(10) 0.7586(5) 0.6169(6) 0.032(2) Uani 1 1 d . .
C93 C 0.7757(13) 0.5592(7) 0.8979(7) 0.037(3) Uani 1 1 d . .
C94 C 0.8435(13) 0.5863(7) 0.9523(8) 0.043(3) Uani 1 1 d . .
H94 H 0.8142 0.6319 0.9806 0.052 Uiso 1 1 calc R U
C56 C -0.0813(14) 0.9367(8) 0.3447(7) 0.046(3) Uani 1 1 d . .
H56 H -0.0458 0.9873 0.3462 0.055 Uiso 1 1 calc R U
C92 C 0.6531(12) 0.6002(6) 0.8841(6) 0.029(2) Uani 1 1 d . .
C121 C 0.3167(14) 0.4045(8) 0.3500(9) 0.054(3) Uani 1 1 d . .
H121 H 0.2809 0.4549 0.3470 0.065 Uiso 1 1 calc R U
C90 C 0.4184(13) 0.7491(8) 0.8585(7) 0.036(3) Uani 1 1 d . .
H90 H 0.4536 0.7995 0.8622 0.043 Uiso 1 1 calc R U
C75 C 0.8488(12) 0.9075(6) 0.6162(7) 0.034(3) Uani 1 1 d . .
C91 C 0.6282(11) 0.6788(6) 0.8813(6) 0.024(2) Uani 1 1 d . .
C123 C 0.2914(13) 0.2652(8) 0.3475(8) 0.049(3) Uani 1 1 d . .
H123 H 0.2368 0.2222 0.3412 0.059 Uiso 1 1 calc R U
C2 C -0.1830(13) 0.2141(9) 0.8368(9) 0.054(4) Uani 1 1 d . .
H136 H -0.2154 0.2647 0.8309 0.065 Uiso 1 1 calc R U
C125 C 0.6302(11) 0.3242(6) 0.3850(7) 0.033(2) Uani 1 1 d . .
C30 C 0.6038(15) 0.3277(6) 0.1787(7) 0.040(3) Uani 1 1 d . .
H30A H 0.5071 0.3270 0.2070 0.048 Uiso 1 1 calc R U
H30B H 0.6569 0.3550 0.2101 0.048 Uiso 1 1 calc R U
C32 C 0.8182(14) 0.2894(7) 0.0471(7) 0.041(3) Uani 1 1 d . .
H32A H 0.7715 0.2617 0.0126 0.050 Uiso 1 1 calc R U
H32B H 0.9161 0.2935 0.0216 0.050 Uiso 1 1 calc R U
C68 C 0.3435(14) 0.9390(8) 0.3277(8) 0.048(3) Uani 1 1 d . .
H68A H 0.3504 0.9169 0.2766 0.057 Uiso 1 1 calc R U
H68B H 0.3998 0.9073 0.3542 0.057 Uiso 1 1 calc R U
C120 C 0.4510(10) 0.3940(7) 0.3640(7) 0.038(3) Uani 1 1 d . .
C112 C 0.0661(17) 0.1462(7) 0.6397(9) 0.060(4) Uani 1 1 d . .
H112 H 0.0345 0.1004 0.6673 0.071 Uiso 1 1 calc R U
C73 C 1.0884(13) 0.7564(7) 0.6382(7) 0.039(3) Uani 1 1 d . .
H73 H 1.0583 0.7052 0.6326 0.047 Uiso 1 1 calc R U
C27 C 0.5702(15) -0.0555(7) 0.1280(8) 0.047(3) Uani 1 1 d . .
H27 H 0.5412 -0.1026 0.1539 0.057 Uiso 1 1 calc R U
N12 N 0.3031(10) 0.5592(5) 0.1254(6) 0.036(2) Uani 1 1 d . .
C84 C 0.7544(16) 0.6328(7) 0.5626(8) 0.053(4) Uani 1 1 d . .
H84A H 0.7618 0.6047 0.5142 0.063 Uiso 1 1 calc R U
H84B H 0.8088 0.6045 0.5928 0.063 Uiso 1 1 calc R U
C57 C 0.1287(11) 0.8677(7) 0.3686(6) 0.030(2) Uani 1 1 d . .
C67 C 0.3950(15) 1.0227(8) 0.3206(9) 0.054(4) Uani 1 1 d . .
H67A H 0.4930 1.0228 0.2946 0.064 Uiso 1 1 calc R U
H67B H 0.3457 1.0519 0.2883 0.064 Uiso 1 1 calc R U
C24 C 0.8502(11) 0.0960(5) 0.1170(6) 0.023(2) Uani 1 1 d . .
C1 C -0.0506(11) 0.2053(7) 0.8513(7) 0.039(3) Uani 1 1 d . .
C41 C 0.3522(10) 0.7077(6) 0.1276(7) 0.033(3) Uani 1 1 d . .
C132 C 0.8209(15) 0.5129(8) 0.3594(9) 0.055(4) Uani 1 1 d . .
H132 H 0.7746 0.5327 0.3234 0.066 Uiso 1 1 calc R U
C124 C 0.4182(13) 0.2524(8) 0.3627(8) 0.043(3) Uani 1 1 d . .
H124 H 0.4509 0.2015 0.3673 0.052 Uiso 1 1 calc R U
C64 C 0.3292(17) 0.6843(8) 0.3430(9) 0.059(4) Uani 1 1 d . .
H64 H 0.2892 0.6674 0.3034 0.071 Uiso 1 1 calc R U
C76 C 0.7253(12) 0.9481(6) 0.6013(7) 0.036(3) Uani 1 1 d . .
C115 C 0.1700(13) 0.2762(7) 0.5562(7) 0.040(3) Uani 1 1 d . .
H115 H 0.2054 0.3196 0.5257 0.048 Uiso 1 1 calc R U
C53 C -0.1847(14) 0.7881(9) 0.3337(8) 0.049(3) Uani 1 1 d . .
H53 H -0.2201 0.7378 0.3301 0.059 Uiso 1 1 calc R U
C99 C 0.6855(13) 0.7911(7) 0.9553(7) 0.039(3) Uani 1 1 d . .
H99A H 0.7347 0.7627 0.9882 0.047 Uiso 1 1 calc R U
H99B H 0.5878 0.7940 0.9818 0.047 Uiso 1 1 calc R U
C109 C 0.3514(12) 0.2943(6) 0.6282(6) 0.029(2) Uani 1 1 d . .
C13 C 0.3408(13) 0.2278(7) 0.9473(8) 0.043(3) Uani 1 1 d . .
H13 H 0.3081 0.1829 0.9761 0.051 Uiso 1 1 calc R U
O1 O 0.3800(10) -0.0580(6) 0.8938(7) 0.059(3) Uani 1 1 d . .
C97 C 0.9342(16) 0.4489(8) 0.8716(8) 0.054(4) Uani 1 1 d . .
H97 H 0.9654 0.4033 0.8438 0.064 Uiso 1 1 calc R U
C42 C 0.2291(11) 0.7498(5) 0.1104(7) 0.030(2) Uani 1 1 d . .
C45 C 0.0027(14) 0.8320(8) 0.0809(9) 0.050(4) Uani 1 1 d . .
H45 H -0.0729 0.8595 0.0712 0.060 Uiso 1 1 calc R U
C11 C 0.4990(14) 0.3332(9) 0.9190(9) 0.057(4) Uani 1 1 d . .
H11 H 0.5724 0.3611 0.9307 0.068 Uiso 1 1 calc R U
N9 N 0.3014(11) 0.4429(5) 0.6286(6) 0.034(2) Uani 1 1 d . .
C6 C 0.1269(10) 0.1352(6) 0.8742(7) 0.032(3) Uani 1 1 d . .
C51 C 0.2642(16) 0.4356(7) 0.0672(9) 0.052(3) Uani 1 1 d . .
H51A H 0.2730 0.4089 0.0180 0.062 Uiso 1 1 calc R U
H51B H 0.3186 0.4068 0.0971 0.062 Uiso 1 1 calc R U
C82 C 0.6551(12) 0.7604(6) 0.6615(7) 0.034(2) Uani 1 1 d . .
H82A H 0.5981 0.7900 0.6337 0.041 Uiso 1 1 calc R U
H82B H 0.6497 0.7859 0.7110 0.041 Uiso 1 1 calc R U
C85 C 0.8120(15) 0.7142(7) 0.5456(7) 0.045(3) Uani 1 1 d . .
H85A H 0.9095 0.7110 0.5190 0.054 Uiso 1 1 calc R U
H85B H 0.7629 0.7411 0.5118 0.054 Uiso 1 1 calc R U
C31 C 0.7564(17) 0.3712(7) 0.0639(8) 0.050(4) Uani 1 1 d . .
H31A H 0.8110 0.4005 0.0932 0.060 Uiso 1 1 calc R U
H31B H 0.7621 0.3987 0.0153 0.060 Uiso 1 1 calc R U
C26 C 0.6841(13) -0.0152(6) 0.1418(7) 0.034(3) Uani 1 1 d . .
H26 H 0.7320 -0.0352 0.1769 0.040 Uiso 1 1 calc R U
C63 C 0.4419(16) 0.6431(9) 0.3566(9) 0.062(4) Uani 1 1 d . .
H63 H 0.4765 0.5990 0.3272 0.074 Uiso 1 1 calc R U
C119 C 0.3245(15) 0.4848(6) 0.5544(8) 0.046(3) Uani 1 1 d . .
H11A H 0.2805 0.4562 0.5193 0.055 Uiso 1 1 calc R U
H11B H 0.4235 0.4877 0.5310 0.055 Uiso 1 1 calc R U
C3 C -0.2644(14) 0.1528(10) 0.8312(9) 0.059(4) Uani 1 1 d . .
H134 H -0.3537 0.1608 0.8242 0.071 Uiso 1 1 calc R U
C88 C 0.2392(13) 0.6619(9) 0.8387(8) 0.047(3) Uani 1 1 d . .
H88 H 0.1514 0.6552 0.8291 0.057 Uiso 1 1 calc R U
C4 C -0.2146(12) 0.0784(9) 0.8358(9) 0.061(4) Uani 1 1 d . .
H135 H -0.2703 0.0358 0.8298 0.073 Uiso 1 1 calc R U
C110 C 0.2310(13) 0.2540(6) 0.6126(7) 0.036(3) Uani 1 1 d . .
C25 C 0.7273(12) 0.0569(6) 0.1017(7) 0.033(3) Uani 1 1 d . .
C50 C 0.3197(14) 0.5198(6) 0.0528(8) 0.042(3) Uani 1 1 d . .
H50A H 0.4173 0.5187 0.0261 0.050 Uiso 1 1 calc R U
H50B H 0.2690 0.5479 0.0205 0.050 Uiso 1 1 calc R U
C20 C 1.2646(14) 0.1566(8) 0.1625(8) 0.046(3) Uani 1 1 d . .
H20 H 1.3530 0.1499 0.1713 0.055 Uiso 1 1 calc R U
C9 C 0.3284(14) 0.3189(8) 0.8445(9) 0.049(3) Uani 1 1 d . .
H9 H 0.2867 0.3357 0.8055 0.059 Uiso 1 1 calc R U
C87 C 0.3132(12) 0.5980(8) 0.8466(7) 0.042(3) Uani 1 1 d . .
H87 H 0.2776 0.5477 0.8432 0.050 Uiso 1 1 calc R U
C15 C 0.3955(15) -0.0206(8) 0.8229(9) 0.055(4) Uani 1 1 d . .
H15A H 0.3437 -0.0493 0.7916 0.066 Uiso 1 1 calc R U
H15B H 0.4930 -0.0213 0.7957 0.066 Uiso 1 1 calc R U
C44 C 0.0525(14) 0.7661(8) 0.0380(8) 0.048(3) Uani 1 1 d . .
H44 H 0.0107 0.7486 -0.0007 0.057 Uiso 1 1 calc R U
C111 C 0.1772(16) 0.1858(7) 0.6567(9) 0.049(3) Uani 1 1 d . .
H111 H 0.2164 0.1681 0.6965 0.059 Uiso 1 1 calc R U
C71 C 1.2631(15) 0.8463(9) 0.6604(9) 0.055(4) Uani 1 1 d . .
H71 H 1.3512 0.8525 0.6696 0.066 Uiso 1 1 calc R U
C70 C 1.1837(14) 0.9100(8) 0.6526(8) 0.047(3) Uani 1 1 d . .
H70 H 1.2164 0.9607 0.6576 0.057 Uiso 1 1 calc R U
C21 C 1.2119(15) 0.2346(8) 0.1573(8) 0.043(3) Uani 1 1 d . .
H21 H 1.2651 0.2779 0.1645 0.052 Uiso 1 1 calc R U
C79 C 0.4954(15) 1.0300(9) 0.5737(10) 0.061(4) Uani 1 1 d . .
H79 H 0.4171 1.0566 0.5664 0.073 Uiso 1 1 calc R U
C54 C -0.2612(16) 0.8501(10) 0.3266(9) 0.059(4) Uani 1 1 d . .
H54 H -0.3491 0.8426 0.3175 0.071 Uiso 1 1 calc R U
C134 C 0.7476(14) 0.1297(8) 0.4393(8) 0.052(3) Uani 1 1 d . .
H13C H 0.7391 0.1007 0.4874 0.062 Uiso 1 1 calc R U
H13D H 0.6944 0.1021 0.4080 0.062 Uiso 1 1 calc R U
C128 C 0.8489(14) 0.4168(8) 0.4535(9) 0.051(3) Uani 1 1 d . .
H128 H 0.8216 0.3697 0.4797 0.062 Uiso 1 1 calc R U
C65 C 0.1767(14) 0.9805(8) 0.4471(8) 0.049(3) Uani 1 1 d . .
H65A H 0.0778 0.9834 0.4707 0.059 Uiso 1 1 calc R U
H65B H 0.2211 0.9515 0.4819 0.059 Uiso 1 1 calc R U
C12 C 0.4496(15) 0.2688(8) 0.9605(10) 0.053(4) Uani 1 1 d . .
H12 H 0.4914 0.2521 0.9996 0.064 Uiso 1 1 calc R U
C33 C 0.5443(14) 0.0420(8) 0.0356(10) 0.052(4) Uani 1 1 d . .
H33 H 0.4974 0.0618 -0.0001 0.062 Uiso 1 1 calc R U
C80 C 0.5682(17) 1.0583(8) 0.6265(10) 0.058(4) Uani 1 1 d . .
H80 H 0.5399 1.1053 0.6524 0.070 Uiso 1 1 calc R U
C34 C 0.6612(13) 0.0816(7) 0.0481(8) 0.041(3) Uani 1 1 d . .
H34 H 0.6937 0.1261 0.0186 0.050 Uiso 1 1 calc R U
C135 C 0.9029(13) 0.1706(7) 0.3276(7) 0.043(3) Uani 1 1 d . .
H6 H 0.8503 0.1414 0.2972 0.052 Uiso 1 1 calc R U
H1 H 0.9996 0.1712 0.2992 0.052 Uiso 1 1 calc R U
C122 C 0.2418(14) 0.3402(9) 0.3412(9) 0.056(4) Uani 1 1 d . .
H122 H 0.1547 0.3467 0.3307 0.067 Uiso 1 1 calc R U
C69 C 1.0526(12) 0.8991(6) 0.6371(7) 0.034(3) Uani 1 1 d . .
C118 C 0.2642(17) 0.5675(7) 0.5670(9) 0.059(4) Uani 1 1 d . .
H11C H 0.3188 0.5985 0.5950 0.071 Uiso 1 1 calc R U
H11D H 0.2706 0.5926 0.5171 0.071 Uiso 1 1 calc R U
C78 C 0.5418(16) 0.9604(9) 0.5313(10) 0.059(4) Uani 1 1 d . .
H78 H 0.4972 0.9413 0.4944 0.071 Uiso 1 1 calc R U
C114 C 0.0540(14) 0.2363(8) 0.5413(9) 0.052(3) Uani 1 1 d . .
H114 H 0.0126 0.2537 0.5023 0.062 Uiso 1 1 calc R U
C29 C 0.6566(12) 0.2434(6) 0.1648(6) 0.033(2) Uani 1 1 d . .
H29A H 0.6499 0.2168 0.2141 0.039 Uiso 1 1 calc R U
H29B H 0.6002 0.2147 0.1361 0.039 Uiso 1 1 calc R U
C133 C 0.6905(13) 0.2115(7) 0.4567(7) 0.041(3) Uani 1 1 d . .
H13E H 0.5931 0.2091 0.4837 0.049 Uiso 1 1 calc R U
H13F H 0.7411 0.2390 0.4894 0.049 Uiso 1 1 calc R U
C83 C 0.6022(15) 0.6755(7) 0.6744(8) 0.041(3) Uani 1 1 d . .
H83A H 0.6555 0.6477 0.7056 0.049 Uiso 1 1 calc R U
H83B H 0.5056 0.6761 0.7031 0.049 Uiso 1 1 calc R U
C117 C 0.1056(17) 0.5269(8) 0.6816(8) 0.056(4) Uani 1 1 d . .
H11E H 0.0075 0.5271 0.7075 0.067 Uiso 1 1 calc R U
H11F H 0.1556 0.5546 0.7144 0.067 Uiso 1 1 calc R U
C36 C 0.6866(15) 0.7108(9) 0.1648(9) 0.056(4) Uani 1 1 d . .
H36 H 0.7196 0.7613 0.1704 0.067 Uiso 1 1 calc R U
C130 C 1.0049(17) 0.5281(10) 0.4272(11) 0.067(5) Uani 1 1 d . .
H130 H 1.0798 0.5566 0.4363 0.080 Uiso 1 1 calc R U
C46 C 0.0667(15) 0.8574(7) 0.1392(9) 0.052(4) Uani 1 1 d . .
H46 H 0.0334 0.9025 0.1675 0.063 Uiso 1 1 calc R U
C81 C 0.6778(14) 1.0198(7) 0.6409(7) 0.043(3) Uani 1 1 d . .
H81 H 0.7233 1.0398 0.6771 0.051 Uiso 1 1 calc R U
C35 C 0.5558(11) 0.6996(6) 0.1494(7) 0.037(3) Uani 1 1 d . .
C47 C 0.1765(14) 0.8178(7) 0.1555(8) 0.043(3) Uani 1 1 d . .
H47 H 0.2164 0.8346 0.1952 0.052 Uiso 1 1 calc R U
C39 C 0.5919(14) 0.5574(6) 0.1498(8) 0.045(3) Uani 1 1 d . .
H39 H 0.5614 0.5067 0.1428 0.054 Uiso 1 1 calc R U
C43 C 0.1661(13) 0.7258(7) 0.0532(7) 0.038(3) Uani 1 1 d . .
H43 H 0.2001 0.6816 0.0238 0.046 Uiso 1 1 calc R U
C106 C 0.7109(16) 0.4348(8) 0.6697(8) 0.054(4) Uani 1 1 d . .
H106 H 0.7625 0.4787 0.6771 0.065 Uiso 1 1 calc R U
C48 C 0.1574(14) 0.5600(6) 0.1670(8) 0.042(3) Uani 1 1 d . .
H48A H 0.1026 0.5886 0.1372 0.051 Uiso 1 1 calc R U
H48B H 0.1471 0.5860 0.2167 0.051 Uiso 1 1 calc R U
C131 C 0.9360(17) 0.5524(9) 0.3736(10) 0.065(4) Uani 1 1 d . .
H131 H 0.9670 0.5976 0.3450 0.078 Uiso 1 1 calc R U
C113 C 0.0025(15) 0.1701(8) 0.5860(9) 0.052(4) Uani 1 1 d . .
H113 H -0.0752 0.1435 0.5781 0.063 Uiso 1 1 calc R U
C61 C 0.4488(16) 0.7329(8) 0.4572(9) 0.057(4) Uani 1 1 d . .
H61 H 0.4899 0.7493 0.4966 0.068 Uiso 1 1 calc R U
C19 C 1.1880(13) 0.0929(7) 0.1548(7) 0.037(3) Uani 1 1 d . .
H19 H 1.2219 0.0423 0.1592 0.044 Uiso 1 1 calc R U
C100 C 0.7452(15) 0.8736(7) 0.9384(9) 0.051(3) Uani 1 1 d . .
H10E H 0.6908 0.9028 0.9089 0.061 Uiso 1 1 calc R U
H10F H 0.7397 0.9013 0.9869 0.061 Uiso 1 1 calc R U
C17 C 0.1822(13) 0.0233(7) 0.9485(8) 0.046(3) Uani 1 1 d . .
H17A H 0.0847 0.0223 0.9754 0.056 Uiso 1 1 calc R U
H17B H 0.2334 0.0510 0.9807 0.056 Uiso 1 1 calc R U
C28 C 0.4997(14) -0.0250(8) 0.0752(10) 0.058(4) Uani 1 1 d . .
H28 H 0.4214 -0.0508 0.0672 0.069 Uiso 1 1 calc R U
C62 C 0.5006(15) 0.6686(9) 0.4139(10) 0.060(4) Uani 1 1 d . .
H62 H 0.5769 0.6419 0.4237 0.073 Uiso 1 1 calc R U
C104 C 0.6897(14) 0.2919(8) 0.6671(7) 0.050(3) Uani 1 1 d . .
H104 H 0.7262 0.2417 0.6704 0.060 Uiso 1 1 calc R U
C95 C 0.9577(15) 0.5432(9) 0.9636(10) 0.060(4) Uani 1 1 d . .
H95 H 1.0060 0.5612 0.9993 0.072 Uiso 1 1 calc R U
C37 C 0.7660(14) 0.6451(10) 0.1714(10) 0.059(4) Uani 1 1 d . .
H37 H 0.8549 0.6513 0.1795 0.071 Uiso 1 1 calc R U
C16 C 0.2357(15) -0.0583(8) 0.9338(10) 0.058(4) Uani 1 1 d . .
H16A H 0.2244 -0.0861 0.9828 0.070 Uiso 1 1 calc R U
H16B H 0.1822 -0.0860 0.9028 0.070 Uiso 1 1 calc R U
C105 C 0.7635(15) 0.3578(10) 0.6753(8) 0.057(4) Uani 1 1 d . .
H105 H 0.8515 0.3521 0.6848 0.068 Uiso 1 1 calc R U
C96 C 0.9992(15) 0.4768(9) 0.9244(11) 0.060(5) Uani 1 1 d . .
H96 H 1.0748 0.4492 0.9339 0.073 Uiso 1 1 calc R U
C5 C -0.0844(12) 0.0637(8) 0.8491(8) 0.048(3) Uani 1 1 d . .
H133 H -0.0516 0.0127 0.8522 0.058 Uiso 1 1 calc R U
C77 C 0.6556(14) 0.9218(7) 0.5466(8) 0.048(3) Uani 1 1 d . .
H77 H 0.6871 0.8761 0.5190 0.058 Uiso 1 1 calc R U
C49 C 0.1072(18) 0.4757(8) 0.1791(9) 0.062(4) Uani 1 1 d . .
H49A H 0.1594 0.4481 0.2110 0.074 Uiso 1 1 calc R U
H49B H 0.0097 0.4751 0.2061 0.074 Uiso 1 1 calc R U
C72 C 1.2085(15) 0.7710(8) 0.6540(8) 0.049(3) Uani 1 1 d . .
H72 H 1.2621 0.7279 0.6617 0.059 Uiso 1 1 calc R U
C129 C 0.9600(16) 0.4594(9) 0.4678(10) 0.066(4) Uani 1 1 d . .
H129 H 1.0047 0.4416 0.5052 0.079 Uiso 1 1 calc R U
C116 C 0.1560(15) 0.4439(7) 0.6711(7) 0.052(3) Uani 1 1 d . .
H11G H 0.1467 0.4189 0.7213 0.062 Uiso 1 1 calc R U
H11H H 0.1003 0.4145 0.6426 0.062 Uiso 1 1 calc R U
C66 C 0.2354(17) 1.0609(8) 0.4350(10) 0.064(4) Uani 1 1 d . .
H66A H 0.1803 1.0919 0.4072 0.076 Uiso 1 1 calc R U
H66B H 0.2283 1.0855 0.4852 0.076 Uiso 1 1 calc R U
C10 C 0.4405(15) 0.3593(8) 0.8573(9) 0.060(4) Uani 1 1 d . .
H10 H 0.4772 0.4023 0.8267 0.072 Uiso 1 1 calc R U
C38 C 0.7131(15) 0.5695(8) 0.1661(9) 0.056(4) Uani 1 1 d . .
H38 H 0.7655 0.5261 0.1745 0.067 Uiso 1 1 calc R U

loop_
_atom_site_aniso_label
_atom_site_aniso_U_11
_atom_site_aniso_U_22
_atom_site_aniso_U_33
_atom_site_aniso_U_23
_atom_site_aniso_U_13
_atom_site_aniso_U_12
O7 0.064(6) 0.036(4) 0.049(5) 0.005(4) -0.017(5) 0.014(4)
N3 0.013(4) 0.038(5) 0.029(5) -0.011(4) 0.003(3) -0.007(3)
O6 0.075(7) 0.030(4) 0.064(6) 0.000(4) -0.011(6) 0.014(4)
N6 0.016(4) 0.040(5) 0.053(6) -0.003(4) 0.000(4) -0.002(4)
N21 0.030(5) 0.042(5) 0.025(4) -0.013(4) -0.003(4) -0.002(4)
N2 0.017(4) 0.034(4) 0.021(4) -0.004(3) -0.005(3) -0.010(3)
N18 0.019(4) 0.046(5) 0.035(5) 0.009(4) 0.000(4) 0.007(4)
N20 0.027(5) 0.056(6) 0.018(4) -0.004(4) -0.010(4) 0.001(4)
O3 0.063(6) 0.042(5) 0.050(6) -0.013(4) -0.005(5) -0.014(4)
N17 0.022(5) 0.037(5) 0.042(6) 0.005(4) -0.002(4) -0.001(4)
O2 0.043(6) 0.043(5) 0.067(7) -0.004(4) -0.015(5) -0.014(4)
O5 0.053(6) 0.023(4) 0.078(7) -0.012(4) -0.010(5) -0.006(4)
N8 0.044(5) 0.033(4) 0.015(4) -0.009(3) -0.014(4) 0.008(4)
N16 0.046(7) 0.035(5) 0.066(7) -0.004(5) -0.007(6) 0.008(5)
N23 0.032(5) 0.025(4) 0.017(4) -0.001(3) -0.006(4) 0.002(3)
N1 0.035(5) 0.036(5) 0.041(6) 0.002(4) -0.009(5) -0.007(4)
N19 0.049(6) 0.059(6) 0.041(6) 0.007(5) -0.016(5) -0.005(5)
N4 0.031(6) 0.047(6) 0.065(7) -0.007(5) -0.017(5) 0.008(5)
N5 0.014(4) 0.041(5) 0.064(6) -0.005(4) 0.002(4) -0.010(4)
O4 0.061(7) 0.063(6) 0.070(7) -0.006(5) -0.015(6) -0.015(5)
C86 0.031(6) 0.040(6) 0.023(5) -0.005(4) 0.003(4) -0.003(5)
N22 0.027(5) 0.022(4) 0.034(5) -0.009(3) -0.011(4) 0.002(3)
C52 0.043(7) 0.051(6) 0.010(5) -0.004(4) -0.002(5) -0.004(5)
N13 0.029(5) 0.027(4) 0.056(6) 0.012(4) -0.011(4) 0.000(4)
N14 0.032(5) 0.027(4) 0.044(6) 0.009(4) 0.000(4) 0.010(4)
N7 0.044(6) 0.024(4) 0.042(6) -0.005(4) -0.010(5) 0.005(4)
C55 0.057(9) 0.094(11) 0.041(7) -0.013(7) -0.025(7) 0.023(8)
C89 0.031(7) 0.050(7) 0.049(8) -0.003(6) -0.011(6) 0.015(5)
C59 0.037(6) 0.047(6) 0.034(6) 0.008(5) -0.010(5) 0.002(5)
N10 0.029(5) 0.014(4) 0.061(7) 0.004(4) -0.010(5) -0.005(3)
O8 0.043(6) 0.050(5) 0.064(6) 0.015(5) -0.004(5) 0.015(4)
N11 0.032(5) 0.017(4) 0.054(6) 0.006(4) -0.002(5) 0.007(4)
C8 0.018(5) 0.032(5) 0.052(7) -0.009(5) -0.007(5) 0.000(4)
C22 0.051(7) 0.019(5) 0.027(5) 0.000(4) -0.014(5) -0.008(4)
C7 0.026(6) 0.040(6) 0.052(8) 0.000(5) -0.008(6) 0.011(5)
C127 0.030(6) 0.038(6) 0.048(7) -0.007(5) -0.009(6) 0.005(5)
C18 0.057(7) 0.021(5) 0.016(4) -0.007(3) -0.003(4) 0.008(4)
N24 0.036(5) 0.008(3) 0.027(4) 0.003(3) -0.004(4) 0.001(3)
C23 0.027(6) 0.029(5) 0.016(5) -0.002(4) -0.004(4) -0.001(4)
C136 0.020(5) 0.049(6) 0.038(7) 0.012(5) 0.005(5) -0.004(4)
C98 0.039(7) 0.040(6) 0.047(7) 0.003(5) -0.010(6) 0.001(5)
C102 0.020(5) 0.038(6) 0.037(6) -0.007(5) 0.007(4) 0.003(4)
C108 0.048(6) 0.029(5) 0.022(4) -0.012(4) -0.018(4) 0.007(4)
C74 0.030(6) 0.033(5) 0.041(6) 0.001(5) -0.005(5) -0.005(5)
C107 0.088(9) 0.032(6) 0.031(5) -0.013(4) -0.032(6) -0.006(6)
C58 0.055(7) 0.033(5) 0.020(5) -0.008(4) -0.009(5) -0.005(5)
C103 0.053(7) 0.029(5) 0.022(5) -0.007(4) -0.008(5) 0.011(5)
C40 0.033(6) 0.015(4) 0.055(7) 0.004(4) -0.005(5) -0.001(4)
C126 0.030(6) 0.031(6) 0.053(7) -0.003(5) -0.007(6) 0.005(5)
C14 0.015(5) 0.044(6) 0.062(8) 0.009(5) -0.001(5) -0.002(4)
C101 0.033(7) 0.050(7) 0.048(7) -0.006(6) -0.004(6) -0.013(5)
C60 0.049(7) 0.033(6) 0.051(7) 0.003(5) -0.018(6) 0.004(5)
N15 0.043(5) 0.020(4) 0.034(5) 0.000(3) -0.009(4) 0.002(4)
C93 0.029(6) 0.040(6) 0.039(6) 0.008(5) -0.006(5) 0.000(5)
C94 0.038(7) 0.040(6) 0.057(8) 0.002(5) -0.020(6) -0.003(5)
C56 0.050(7) 0.056(7) 0.030(6) -0.008(5) -0.005(5) 0.017(6)
C92 0.035(6) 0.032(5) 0.020(5) -0.008(4) -0.005(4) -0.002(4)
C121 0.032(7) 0.059(8) 0.071(9) 0.007(6) -0.010(6) 0.012(6)
C90 0.027(6) 0.051(7) 0.026(6) -0.004(5) 0.003(5) 0.007(5)
C75 0.027(6) 0.022(5) 0.049(7) 0.020(4) -0.001(5) -0.002(4)
C91 0.020(5) 0.032(5) 0.019(5) 0.002(4) -0.002(4) 0.002(4)
C123 0.026(6) 0.058(8) 0.062(8) 0.006(6) -0.006(6) -0.014(6)
C2 0.019(6) 0.067(9) 0.076(10) 0.010(7) -0.009(6) -0.007(6)
C125 0.023(5) 0.033(5) 0.039(6) 0.000(4) -0.002(5) 0.004(4)
C30 0.051(8) 0.027(5) 0.039(6) 0.000(5) -0.003(6) 0.016(5)
C32 0.051(7) 0.034(6) 0.033(6) 0.007(5) 0.001(6) 0.001(5)
C68 0.044(7) 0.057(7) 0.037(7) -0.010(5) 0.002(6) 0.004(6)
C120 0.011(5) 0.050(6) 0.051(8) 0.003(5) -0.006(5) 0.006(4)
C112 0.075(11) 0.027(6) 0.081(10) 0.002(6) -0.027(9) -0.009(6)
C73 0.037(7) 0.032(6) 0.047(7) 0.005(5) -0.009(5) 0.014(5)
C27 0.060(8) 0.024(5) 0.050(8) -0.013(5) 0.002(7) -0.017(5)
N12 0.031(5) 0.020(4) 0.056(6) 0.008(4) -0.006(5) -0.004(4)
C84 0.066(9) 0.041(6) 0.050(8) -0.026(6) -0.012(7) 0.011(6)
C57 0.020(5) 0.058(7) 0.013(5) -0.005(4) -0.005(4) -0.002(4)
C67 0.042(8) 0.059(8) 0.057(10) 0.014(7) -0.006(7) -0.016(6)
C24 0.029(5) 0.022(5) 0.018(5) -0.006(4) -0.002(4) 0.002(4)
C1 0.013(5) 0.049(7) 0.053(7) -0.001(5) -0.006(5) 0.001(5)
C41 0.016(5) 0.025(5) 0.058(7) 0.015(4) -0.011(5) 0.000(4)
C132 0.046(8) 0.047(7) 0.063(9) 0.001(6) 0.006(7) 0.008(6)
C124 0.023(6) 0.057(7) 0.043(7) 0.004(6) 0.005(5) -0.010(5)
C64 0.066(10) 0.056(8) 0.057(9) -0.003(7) -0.020(8) 0.018(7)
C76 0.030(6) 0.023(5) 0.049(7) 0.008(5) -0.001(5) -0.004(4)
C115 0.046(7) 0.039(6) 0.041(7) -0.010(5) -0.023(6) -0.006(5)
C53 0.041(7) 0.067(9) 0.043(7) -0.004(6) -0.016(6) -0.009(6)
C99 0.031(6) 0.045(6) 0.039(6) -0.016(5) -0.004(5) -0.001(5)
C109 0.034(6) 0.032(5) 0.024(5) -0.010(4) -0.009(4) -0.003(4)
C13 0.036(6) 0.030(5) 0.062(8) 0.003(5) -0.012(6) -0.001(5)
O1 0.041(6) 0.052(5) 0.083(7) 0.018(5) -0.011(5) 0.007(4)
C97 0.047(9) 0.052(8) 0.055(8) 0.001(6) 0.000(7) 0.021(7)
C42 0.027(5) 0.009(4) 0.053(7) -0.002(4) -0.006(5) 0.000(4)
C45 0.029(7) 0.049(7) 0.073(10) 0.009(7) -0.013(7) 0.011(6)
C11 0.027(7) 0.070(10) 0.073(10) -0.010(8) -0.011(7) -0.008(6)
N9 0.043(6) 0.032(5) 0.025(5) 0.003(4) -0.006(5) 0.012(4)
C6 0.011(4) 0.036(5) 0.043(7) 0.000(5) 0.003(4) -0.006(4)
C51 0.060(9) 0.020(5) 0.071(9) -0.014(5) -0.006(7) -0.003(5)
C82 0.039(6) 0.028(5) 0.033(5) 0.000(4) -0.006(5) -0.006(4)
C85 0.052(8) 0.036(6) 0.042(7) 0.003(5) 0.000(6) 0.000(5)
C31 0.074(10) 0.028(6) 0.042(8) 0.014(5) 0.000(7) 0.007(6)
C26 0.038(7) 0.030(5) 0.034(6) -0.011(5) -0.008(5) -0.007(5)
C63 0.054(9) 0.060(8) 0.065(9) 0.004(7) -0.002(7) 0.030(7)
C119 0.060(8) 0.031(5) 0.043(7) 0.005(5) -0.005(6) 0.006(5)
C3 0.020(6) 0.082(10) 0.077(10) 0.005(8) -0.016(6) -0.015(6)
C88 0.026(6) 0.069(8) 0.048(8) -0.015(6) -0.011(6) 0.010(6)
C4 0.016(5) 0.083(10) 0.085(10) 0.000(8) -0.015(6) -0.020(6)
C110 0.045(7) 0.029(5) 0.036(6) -0.009(5) -0.011(5) -0.006(5)
C25 0.030(6) 0.023(5) 0.044(7) -0.011(5) -0.003(5) 0.003(4)
C50 0.042(7) 0.024(5) 0.051(7) -0.003(5) 0.004(6) -0.001(5)
C20 0.032(6) 0.067(8) 0.043(7) -0.001(6) -0.019(6) 0.011(6)
C9 0.037(7) 0.052(8) 0.060(8) -0.001(6) -0.011(6) -0.009(6)
C87 0.023(6) 0.057(7) 0.042(7) -0.007(6) -0.005(5) -0.015(5)
C15 0.039(8) 0.051(8) 0.065(10) -0.014(7) 0.005(7) 0.013(6)
C44 0.036(7) 0.049(7) 0.061(8) 0.003(6) -0.018(6) 0.002(6)
C111 0.063(9) 0.039(6) 0.050(9) 0.006(6) -0.020(8) -0.008(6)
C71 0.033(7) 0.070(9) 0.065(9) 0.013(7) -0.019(7) -0.004(6)
C70 0.043(7) 0.047(7) 0.053(8) 0.009(6) -0.013(6) -0.002(6)
C21 0.049(8) 0.047(7) 0.037(7) 0.007(5) -0.017(6) -0.012(6)
C79 0.034(7) 0.059(8) 0.089(11) 0.033(8) -0.013(7) 0.010(6)
C54 0.046(8) 0.078(10) 0.060(8) -0.021(7) -0.026(7) 0.007(7)
C134 0.045(7) 0.050(7) 0.059(8) 0.014(6) -0.006(6) -0.003(6)
C128 0.046(8) 0.046(7) 0.064(9) -0.001(6) -0.017(7) 0.006(6)
C65 0.041(7) 0.062(8) 0.043(7) -0.014(6) -0.008(6) 0.003(6)
C12 0.041(8) 0.058(8) 0.064(10) -0.009(7) -0.020(7) -0.001(7)
C33 0.038(8) 0.046(8) 0.080(11) -0.023(7) -0.030(8) 0.009(6)
C80 0.065(10) 0.034(7) 0.061(10) 0.019(7) 0.017(8) 0.011(6)
C34 0.038(7) 0.033(6) 0.058(8) -0.013(5) -0.020(6) -0.002(5)
C135 0.034(6) 0.053(7) 0.038(6) 0.002(5) -0.001(5) 0.013(5)
C122 0.030(7) 0.068(9) 0.068(9) 0.009(7) -0.006(6) -0.015(6)
C69 0.027(5) 0.032(5) 0.044(7) 0.015(5) -0.012(5) -0.009(4)
C118 0.080(10) 0.027(6) 0.067(9) 0.006(5) -0.009(8) 0.011(6)
C78 0.052(9) 0.062(9) 0.072(10) 0.024(7) -0.031(8) -0.004(7)
C114 0.045(8) 0.055(8) 0.062(8) -0.013(6) -0.028(7) 0.003(6)
C29 0.046(7) 0.019(4) 0.030(5) 0.000(4) -0.004(5) 0.010(4)
C133 0.033(6) 0.044(6) 0.042(7) 0.005(5) -0.003(5) 0.000(5)
C83 0.046(7) 0.030(5) 0.042(7) 0.003(5) 0.000(6) -0.011(5)
C117 0.073(10) 0.047(7) 0.044(7) -0.002(6) -0.007(7) 0.019(7)
C36 0.036(8) 0.062(9) 0.069(10) 0.001(7) -0.014(8) -0.011(7)
C130 0.048(9) 0.064(10) 0.079(12) -0.023(9) 0.004(9) -0.014(8)
C46 0.053(8) 0.019(5) 0.079(10) -0.003(6) -0.002(7) 0.009(5)
C81 0.044(7) 0.031(6) 0.046(7) 0.006(5) 0.003(5) 0.009(5)
C35 0.023(5) 0.021(5) 0.066(7) 0.001(4) -0.007(5) -0.008(4)
C47 0.042(7) 0.031(6) 0.055(8) -0.009(5) -0.008(6) 0.004(5)
C39 0.048(7) 0.021(5) 0.071(9) 0.007(5) -0.021(6) 0.011(5)
C43 0.036(7) 0.031(5) 0.047(7) 0.001(5) -0.010(6) 0.005(5)
C106 0.079(10) 0.047(7) 0.042(8) 0.002(5) -0.028(7) -0.017(6)
C48 0.045(7) 0.026(5) 0.052(7) -0.006(5) -0.003(6) -0.012(5)
C131 0.043(8) 0.056(9) 0.077(11) -0.003(8) 0.021(8) -0.010(7)
C113 0.041(8) 0.042(7) 0.072(10) -0.020(7) -0.010(7) -0.007(6)
C61 0.055(8) 0.062(8) 0.063(9) 0.016(7) -0.033(7) -0.004(7)
C19 0.038(7) 0.044(6) 0.029(6) -0.010(5) -0.010(5) 0.008(5)
C100 0.046(8) 0.041(7) 0.057(9) -0.010(6) 0.002(7) -0.008(6)
C17 0.031(6) 0.047(7) 0.055(8) 0.004(6) 0.001(6) -0.005(5)
C28 0.027(6) 0.049(8) 0.097(12) -0.035(8) -0.016(7) -0.003(6)
C62 0.039(7) 0.059(9) 0.079(10) 0.013(7) -0.006(7) 0.008(6)
C104 0.053(8) 0.063(8) 0.036(6) -0.010(6) -0.017(6) 0.029(7)
C95 0.041(8) 0.058(8) 0.092(11) 0.021(8) -0.038(8) -0.008(6)
C37 0.025(6) 0.084(10) 0.072(11) 0.002(8) -0.017(7) 0.003(7)
C16 0.041(8) 0.046(7) 0.084(11) 0.021(7) -0.005(7) -0.012(6)
C105 0.046(8) 0.085(10) 0.046(8) -0.002(7) -0.022(6) 0.007(7)
C96 0.033(7) 0.055(8) 0.082(13) 0.029(8) 0.007(8) 0.009(6)
C5 0.019(5) 0.057(7) 0.065(9) 0.009(6) 0.000(5) -0.020(5)
C77 0.046(8) 0.038(6) 0.063(9) 0.011(6) -0.018(7) 0.006(5)
C49 0.075(11) 0.039(7) 0.060(8) 0.000(6) 0.006(8) -0.017(7)
C72 0.045(7) 0.052(7) 0.050(8) -0.008(6) -0.010(6) 0.024(6)
C129 0.049(9) 0.068(9) 0.088(11) -0.019(8) -0.031(8) 0.006(7)
C116 0.084(9) 0.036(6) 0.027(6) -0.002(5) 0.003(6) 0.023(6)
C66 0.058(10) 0.058(8) 0.072(10) -0.013(7) -0.010(8) 0.005(7)
C10 0.045(8) 0.055(8) 0.065(10) -0.006(7) 0.018(7) -0.026(6)
C38 0.041(8) 0.047(7) 0.081(10) -0.005(6) -0.020(7) 0.018(6)

loop_
_atom_type_symbol
_atom_type_description
_atom_type_scat_dispersion_real
_atom_type_scat_dispersion_imag
_atom_type_scat_source
C C 0.0033 0.0016 'International Tables Vol C Tables 4.2.6.8 and 6.1.1.4'
H H 0.0000 0.0000 'International Tables Vol C Tables 4.2.6.8 and 6.1.1.4'
N N 0.0061 0.0033 'International Tables Vol C Tables 4.2.6.8 and 6.1.1.4'
O O 0.0106 0.0060 'International Tables Vol C Tables 4.2.6.8 and 6.1.1.4'

loop_
_geom_angle_atom_site_label_1
_geom_angle_atom_site_label_2
_geom_angle_atom_site_label_3
_geom_angle
C31 O7 C30 110.5(10)
C91 N3 C99 116.3(9)
C91 N3 C102 116.2(8)
C99 N3 C102 112.3(9)
C118 O6 C117 112.6(11)
C6 N6 C17 116.7(10)
C6 N6 C14 115.5(9)
C17 N6 C14 111.0(10)
C57 N21 C68 114.8(9)
C57 N21 C65 118.4(10)
C68 N21 C65 113.6(10)
C90 N2 C86 123.0(10)
C90 N2 C91 130.8(9)
C86 N2 C91 106.2(9)
C125 N18 C133 117.0(9)
C125 N18 C136 116.3(9)
C133 N18 C136 112.4(9)
C56 N20 C52 122.0(10)
C56 N20 C57 131.1(10)
C52 N20 C57 106.8(9)
C83 O3 C84 109.3(10)
C124 N17 C120 122.9(10)
C124 N17 C125 131.5(10)
C120 N17 C125 105.6(9)
C101 O2 C100 111.1(10)
C51 O5 C49 111.3(11)
C108 N8 C107 130.9(9)
C108 N8 C103 108.1(9)
C107 N8 C103 121.0(10)
C120 N16 C126 105.1(9)
C23 N23 C18 108.1(9)
C23 N23 C22 128.8(9)
C18 N23 C22 123.1(10)
C86 N1 C92 106.4(9)
C52 N19 C58 107.6(10)
C1 N4 C7 105.1(10)
C5 N5 C1 123.4(10)
C5 N5 C6 131.0(10)
C1 N5 C6 105.6(9)
C67 O4 C66 111.0(11)
N1 C86 N2 111.1(10)
N1 C86 C87 130.9(11)
N2 C86 C87 118.0(10)
C18 N22 C24 105.8(8)
N19 C52 N20 110.5(11)
N19 C52 C53 132.8(12)
N20 C52 C53 116.7(11)
C69 N13 C75 104.7(9)
C74 N14 C69 107.6(9)
C74 N14 C73 129.9(11)
C69 N14 C73 122.5(11)
C103 N7 C109 106.1(8)
C54 C55 C56 118.9(14)
C54 C55 H55 120.5
C56 C55 H55 120.6
C90 C89 C88 118.5(12)
C90 C89 H89 120.7
C88 C89 H89 120.9
C64 C59 C60 118.7(12)
C64 C59 C58 122.2(11)
C60 C59 C58 119.1(11)
C35 N10 C41 103.4(8)
C135 O8 C134 109.4(10)
C40 N11 C35 107.5(8)
C40 N11 C39 130.3(10)
C35 N11 C39 122.2(10)
C9 C8 C13 120.2(11)
C9 C8 C7 119.8(12)
C13 C8 C7 120.0(11)
C21 C22 N23 118.1(10)
C21 C22 H22 120.7
N23 C22 H22 121.1
C6 C7 N4 111.5(11)
C6 C7 C8 128.5(10)
N4 C7 C8 120.0(10)
C132 C127 C128 119.4(13)
C132 C127 C126 121.1(12)
C128 C127 C126 119.6(12)
N22 C18 N23 110.3(9)
N22 C18 C19 131.3(9)
N23 C18 C19 118.4(10)
C23 N24 C29 117.9(8)
C23 N24 C32 118.1(9)
C29 N24 C32 111.7(9)
N23 C23 N24 120.8(9)
N23 C23 C24 105.5(9)
N24 C23 C24 133.2(10)
N18 C136 C135 109.5(9)
N18 C136 H13A 110.2
C135 C136 H13A 109.8
N18 C136 H13B 109.3
C135 C136 H13B 109.8
H13A C136 H13B 108.2
C93 C98 C97 118.8(13)
C93 C98 H98 120.7
C97 C98 H98 120.5
N3 C102 C101 109.5(9)
N3 C102 H10A 109.4
C101 C102 H10A 109.5
N3 C102 H10B 110.1
C101 C102 H10B 110.0
H10A C102 H10B 108.2
N8 C108 C109 106.2(9)
N8 C108 N9 121.0(9)
C109 C108 N9 132.7(10)
N14 C74 C75 104.8(10)
N14 C74 N15 120.6(10)
C75 C74 N15 133.8(11)
C106 C107 N8 120.9(11)
C106 C107 H107 119.7
N8 C107 H107 119.4
C57 C58 N19 109.9(11)
C57 C58 C59 129.4(11)
N19 C58 C59 120.5(10)
N7 C103 N8 109.3(10)
N7 C103 C104 131.9(10)
N8 C103 C104 118.7(11)
N11 C40 C41 104.9(9)
N11 C40 N12 119.9(9)
C41 C40 N12 134.5(10)
C125 C126 N16 111.5(11)
C125 C126 C127 130.0(11)
N16 C126 C127 118.5(10)
N6 C14 C15 108.0(10)
N6 C14 H14A 109.7
C15 C14 H14A 110.1
N6 C14 H14B 110.4
C15 C14 H14B 110.3
H14A C14 H14B 108.4
O2 C101 C102 110.8(11)
O2 C101 H10C 109.4
C102 C101 H10C 109.3
O2 C101 H10D 109.6
C102 C101 H10D 109.7
H10C C101 H10D 108.0
C61 C60 C59 118.5(12)
C61 C60 H60 120.7
C59 C60 H60 120.9
C74 N15 C82 117.5(9)
C74 N15 C85 119.2(10)
C82 N15 C85 111.6(9)
C98 C93 C94 121.2(12)
C98 C93 C92 117.5(11)
C94 C93 C92 121.2(11)
C93 C94 C95 118.0(13)
C93 C94 H94 120.9
C95 C94 H94 121.1
N20 C56 C55 119.5(13)
N20 C56 H56 120.4
C55 C56 H56 120.1
C91 C92 N1 110.6(10)
C91 C92 C93 129.3(10)
N1 C92 C93 120.1(9)
C122 C121 C120 118.8(12)
C122 C121 H121 120.7
C120 C121 H121 120.5
N2 C90 C89 119.4(12)
N2 C90 H90 120.2
C89 C90 H90 120.3
N13 C75 C74 111.9(10)
N13 C75 C76 118.8(9)
C74 C75 C76 129.4(11)
C92 C91 N3 138.1(10)
C92 C91 N2 105.6(9)
N3 C91 N2 115.8(8)
C124 C123 C122 121.7(13)
C124 C123 H123 119.2
C122 C123 H123 119.1
C3 C2 C1 122.6(13)
C3 C2 H136 118.8
C1 C2 H136 118.6
C126 C125 N17 105.3(10)
C126 C125 N18 138.1(11)
N17 C125 N18 115.9(9)
O7 C30 C29 111.1(9)
O7 C30 H30A 109.3
C29 C30 H30A 109.4
O7 C30 H30B 109.6
C29 C30 H30B 109.4
H30A C30 H30B 108.0
N24 C32 C31 109.7(10)
N24 C32 H32A 109.7
C31 C32 H32A 110.1
N24 C32 H32B 109.6
C31 C32 H32B 109.5
H32A C32 H32B 108.2
N21 C68 C67 108.6(11)
N21 C68 H68A 110.4
C67 C68 H68A 110.3
N21 C68 H68B 109.8
C67 C68 H68B 109.4
H68A C68 H68B 108.3
N16 C120 N17 112.6(9)
N16 C120 C121 129.8(11)
N17 C120 C121 117.6(11)
C113 C112 C111 123.1(13)
C113 C112 H112 118.6
C111 C112 H112 118.2
C72 C73 N14 115.9(12)
C72 C73 H73 122.0
N14 C73 H73 122.1
C26 C27 C28 119.4(12)
C26 C27 H27 120.3
C28 C27 H27 120.3
C40 N12 C50 117.7(10)
C40 N12 C48 117.6(9)
C50 N12 C48 110.5(10)
O3 C84 C85 111.5(10)
O3 C84 H84A 109.2
C85 C84 H84A 109.3
O3 C84 H84B 109.4
C85 C84 H84B 109.5
H84A C84 H84B 107.9
C58 C57 N21 138.2(10)
C58 C57 N20 105.2(10)
N21 C57 N20 116.5(9)
O4 C67 C68 114.1(12)
O4 C67 H67A 109.1
C68 C67 H67A 108.9
O4 C67 H67B 108.5
C68 C67 H67B 108.3
H67A C67 H67B 107.7
N22 C24 C23 110.3(9)
N22 C24 C25 119.9(9)
C23 C24 C25 129.8(10)
N4 C1 N5 113.0(10)
N4 C1 C2 130.9(12)
N5 C1 C2 116.1(11)
N10 C41 C40 112.8(9)
N10 C41 C42 117.4(9)
C40 C41 C42 129.7(10)
C127 C132 C131 119.2(15)
C127 C132 H132 120.4
C131 C132 H132 120.4
N17 C124 C123 117.4(13)
N17 C124 H124 121.1
C123 C124 H124 121.5
C59 C64 C63 122.7(15)
C59 C64 H64 118.6
C63 C64 H64 118.7
C77 C76 C81 117.3(11)
C77 C76 C75 122.9(11)
C81 C76 C75 119.7(12)
C110 C115 C114 122.5(12)
C110 C115 H115 118.7
C114 C115 H115 118.9
C54 C53 C52 121.3(13)
C54 C53 H53 119.3
C52 C53 H53 119.4
N3 C99 C100 107.5(10)
N3 C99 H99A 110.3
C100 C99 H99A 110.0
N3 C99 H99B 110.3
C100 C99 H99B 110.4
H99A C99 H99B 108.4
N7 C109 C108 110.2(9)
N7 C109 C110 119.0(9)
C108 C109 C110 130.9(10)
C12 C13 C8 118.2(12)
C12 C13 H13 120.8
C8 C13 H13 121.0
C15 O1 C16 109.5(11)
C96 C97 C98 118.8(13)
C96 C97 H97 120.6
C98 C97 H97 120.6
C43 C42 C47 119.0(11)
C43 C42 C41 122.8(10)
C47 C42 C41 118.2(11)
C44 C45 C46 119.6(12)
C44 C45 H45 120.2
C46 C45 H45 120.2
C12 C11 C10 120.7(13)
C12 C11 H11 119.8
C10 C11 H11 119.5
C108 N9 C116 118.5(9)
C108 N9 C119 117.9(10)
C116 N9 C119 112.6(10)
C7 C6 N6 138.8(10)
C7 C6 N5 104.8(10)
N6 C6 N5 115.3(9)
O5 C51 C50 110.0(10)
O5 C51 H51A 109.6
C50 C51 H51A 109.5
O5 C51 H51B 109.7
C50 C51 H51B 109.9
H51A C51 H51B 108.1
N15 C82 C83 108.5(9)
N15 C82 H82A 109.6
C83 C82 H82A 109.8
N15 C82 H82B 110.4
C83 C82 H82B 110.1
H82A C82 H82B 108.4
N15 C85 C84 110.6(10)
N15 C85 H85A 109.5
C84 C85 H85A 109.4
N15 C85 H85B 109.4
C84 C85 H85B 109.8
H85A C85 H85B 108.1
O7 C31 C32 112.6(11)
O7 C31 H31A 109.2
C32 C31 H31A 109.4
O7 C31 H31B 108.8
C32 C31 H31B 108.9
H31A C31 H31B 107.8
C27 C26 C25 119.7(12)
C27 C26 H26 120.1
C25 C26 H26 120.2
C62 C63 C64 118.3(14)
C62 C63 H63 120.8
C64 C63 H63 120.9
N9 C119 C118 109.9(11)
N9 C119 H11A 109.8
C118 C119 H11A 109.8
N9 C119 H11B 109.7
C118 C119 H11B 109.4
H11A C119 H11B 108.2
C2 C3 C4 118.9(12)
C2 C3 H134 120.5
C4 C3 H134 120.6
C87 C88 C89 122.7(12)
C87 C88 H88 118.7
C89 C88 H88 118.6
C3 C4 C5 122.6(12)
C3 C4 H135 118.7
C5 C4 H135 118.7
C115 C110 C111 117.4(12)
C115 C110 C109 122.9(11)
C111 C110 C109 119.6(11)
C34 C25 C26 118.7(11)
C34 C25 C24 123.7(11)
C26 C25 C24 117.4(10)
N12 C50 C51 109.1(11)
N12 C50 H50A 109.6
C51 C50 H50A 109.6
N12 C50 H50B 110.1
C51 C50 H50B 110.1
H50A C50 H50B 108.3
C19 C20 C21 120.8(11)
C19 C20 H20 119.7
C21 C20 H20 119.5
C8 C9 C10 121.2(14)
C8 C9 H9 119.5
C10 C9 H9 119.2
C88 C87 C86 118.4(11)
C88 C87 H87 120.9
C86 C87 H87 120.7
O1 C15 C14 111.7(12)
O1 C15 H15A 109.6
C14 C15 H15A 109.3
O1 C15 H15B 109.2
C14 C15 H15B 109.1
H15A C15 H15B 108.0
C45 C44 C43 119.4(13)
C45 C44 H44 120.5
C43 C44 H44 120.1
C112 C111 C110 119.2(13)
C112 C111 H111 120.5
C110 C111 H111 120.2
C70 C71 C72 118.2(13)
C70 C71 H71 120.8
C72 C71 H71 121.0
C71 C70 C69 119.8(12)
C71 C70 H70 120.1
C69 C70 H70 120.1
C22 C21 C20 120.7(12)
C22 C21 H21 119.6
C20 C21 H21 119.7
C80 C79 C78 119.4(12)
C80 C79 H79 120.1
C78 C79 H79 120.5
C53 C54 C55 121.5(13)
C53 C54 H54 119.2
C55 C54 H54 119.3
O8 C134 C133 110.3(11)
O8 C134 H13C 110.0
C133 C134 H13C 109.8
O8 C134 H13D 109.4
C133 C134 H13D 109.2
H13C C134 H13D 108.1
C129 C128 C127 119.5(13)
C129 C128 H128 120.0
C127 C128 H128 120.5
C66 C65 N21 109.9(12)
C66 C65 H65A 109.9
N21 C65 H65A 109.9
C66 C65 H65B 109.4
N21 C65 H65B 109.5
H65A C65 H65B 108.2
C11 C12 C13 121.8(14)
C11 C12 H12 118.9
C13 C12 H12 119.3
C28 C33 C34 120.1(13)
C28 C33 H33 120.0
C34 C33 H33 119.9
C81 C80 C79 122.0(14)
C81 C80 H80 119.0
C79 C80 H80 119.1
C25 C34 C33 121.5(13)
C25 C34 H34 119.1
C33 C34 H34 119.4
O8 C135 C136 111.5(11)
O8 C135 H6 109.2
C136 C135 H6 109.4
O8 C135 H1 109.4
C136 C135 H1 109.2
H6 C135 H1 108.0
C121 C122 C123 121.5(13)
C121 C122 H122 119.1
C123 C122 H122 119.4
N13 C69 N14 111.0(10)
N13 C69 C70 130.6(11)
N14 C69 C70 118.3(10)
O6 C118 C119 112.2(11)
O6 C118 H11C 108.9
C119 C118 H11C 109.2
O6 C118 H11D 109.1
C119 C118 H11D 109.5
H11C C118 H11D 107.8
C77 C78 C79 117.7(14)
C77 C78 H78 121.2
C79 C78 H78 121.1
C113 C114 C115 118.9(13)
C113 C114 H114 120.9
C115 C114 H114 120.2
N24 C29 C30 109.1(9)
N24 C29 H29A 110.3
C30 C29 H29A 109.8
N24 C29 H29B 109.5
C30 C29 H29B 109.8
H29A C29 H29B 108.3
N18 C133 C134 107.8(10)
N18 C133 H13E 110.2
C134 C133 H13E 110.4
N18 C133 H13F 110.2
C134 C133 H13F 109.8
H13E C133 H13F 108.5
O3 C83 C82 112.3(10)
O3 C83 H83A 109.0
C82 C83 H83A 108.9
O3 C83 H83B 109.3
C82 C83 H83B 109.3
H83A C83 H83B 107.9
O6 C117 C116 111.5(11)
O6 C117 H11E 109.5
C116 C117 H11E 109.5
O6 C117 H11F 109.0
C116 C117 H11F 109.3
H11E C117 H11F 107.9
C37 C36 C35 118.6(13)
C37 C36 H36 120.7
C35 C36 H36 120.8
C131 C130 C129 117.7(15)
C131 C130 H130 121.3
C129 C130 H130 121.0
C47 C46 C45 121.6(12)
C47 C46 H46 119.2
C45 C46 H46 119.2
C80 C81 C76 120.4(14)
C80 C81 H81 119.9
C76 C81 H81 119.7
N10 C35 N11 111.4(9)
N10 C35 C36 129.9(10)
N11 C35 C36 118.6(11)
C46 C47 C42 118.7(12)
C46 C47 H47 120.5
C42 C47 H47 120.7
C38 C39 N11 118.0(12)
C38 C39 H39 121.2
N11 C39 H39 120.9
C42 C43 C44 121.7(11)
C42 C43 H43 119.1
C44 C43 H43 119.2
C107 C106 C105 119.4(12)
C107 C106 H106 120.2
C105 C106 H106 120.3
N12 C48 C49 108.4(11)
N12 C48 H48A 110.2
C49 C48 H48A 110.5
N12 C48 H48B 109.6
C49 C48 H48B 109.7
H48A C48 H48B 108.4
C130 C131 C132 123.3(15)
C130 C131 H131 118.3
C132 C131 H131 118.4
C112 C113 C114 118.8(13)
C112 C113 H113 120.8
C114 C113 H113 120.4
C60 C61 C62 121.2(14)
C60 C61 H61 119.5
C62 C61 H61 119.3
C20 C19 C18 118.8(11)
C20 C19 H19 120.4
C18 C19 H19 120.8
O2 C100 C99 110.7(10)
O2 C100 H10E 109.4
C99 C100 H10E 109.4
O2 C100 H10F 109.7
C99 C100 H10F 109.5
H10E C100 H10F 108.1
N6 C17 C16 108.3(12)
N6 C17 H17A 109.9
C16 C17 H17A 110.3
N6 C17 H17B 110.0
C16 C17 H17B 110.0
H17A C17 H17B 108.4
C33 C28 C27 120.4(12)
C33 C28 H28 119.9
C27 C28 H28 119.7
C63 C62 C61 120.6(13)
C63 C62 H62 119.8
C61 C62 H62 119.6
C105 C104 C103 117.6(12)
C105 C104 H104 121.1
C103 C104 H104 121.2
C96 C95 C94 121.6(14)
C96 C95 H95 119.3
C94 C95 H95 119.1
C36 C37 C38 120.2(12)
C36 C37 H37 120.0
C38 C37 H37 119.8
O1 C16 C17 110.8(11)
O1 C16 H16A 109.5
C17 C16 H16A 109.2
O1 C16 H16B 109.8
C17 C16 H16B 109.5
H16A C16 H16B 108.1
C104 C105 C106 122.3(13)
C104 C105 H105 118.9
C106 C105 H105 118.8
C97 C96 C95 121.5(14)
C97 C96 H96 119.4
C95 C96 H96 119.2
N5 C5 C4 116.3(12)
N5 C5 H133 122.0
C4 C5 H133 121.7
C78 C77 C76 123.1(13)
C78 C77 H77 118.4
C76 C77 H77 118.4
O5 C49 C48 110.6(12)
O5 C49 H49A 109.8
C48 C49 H49A 109.9
O5 C49 H49B 109.1
C48 C49 H49B 109.4
H49A C49 H49B 108.1
C73 C72 C71 125.3(12)
C73 C72 H72 117.4
C71 C72 H72 117.3
C130 C129 C128 120.9(15)
C130 C129 H129 119.5
C128 C129 H129 119.6
N9 C116 C117 109.6(12)
N9 C116 H11G 109.4
C117 C116 H11G 109.5
N9 C116 H11H 110.3
C117 C116 H11H 109.8
H11G C116 H11H 108.2
O4 C66 C65 113.3(12)
O4 C66 H66A 108.9
C65 C66 H66A 108.6
O4 C66 H66B 109.0
C65 C66 H66B 109.2
H66A C66 H66B 107.8
C9 C10 C11 117.8(13)
C9 C10 H10 121.2
C11 C10 H10 121.0
C39 C38 C37 122.3(12)
C39 C38 H38 118.8
C37 C38 H38 118.9

loop_
_geom_bond_atom_site_label_1
_geom_bond_atom_site_label_2
_geom_bond_distance
O7 C31 1.411(18)
O7 C30 1.444(15)
N3 C91 1.408(14)
N3 C99 1.481(13)
N3 C102 1.479(13)
O6 C118 1.399(19)
O6 C117 1.433(16)
N6 C6 1.411(14)
N6 C17 1.455(16)
N6 C14 1.452(13)
N21 C57 1.399(14)
N21 C68 1.453(16)
N21 C65 1.485(15)
N2 C90 1.339(15)
N2 C86 1.392(14)
N2 C91 1.416(13)
N18 C125 1.422(14)
N18 C133 1.441(15)
N18 C136 1.462(13)
N20 C56 1.339(15)
N20 C52 1.399(15)
N20 C57 1.411(13)
O3 C83 1.406(15)
O3 C84 1.420(18)
N17 C124 1.367(16)
N17 C120 1.390(14)
N17 C125 1.413(14)
O2 C101 1.410(15)
O2 C100 1.446(17)
O5 C51 1.401(17)
O5 C49 1.400(17)
N8 C108 1.353(14)
N8 C107 1.371(14)
N8 C103 1.405(14)
N16 C120 1.295(16)
N16 C126 1.402(16)
N23 C23 1.367(14)
N23 C18 1.380(13)
N23 C22 1.375(14)
N1 C86 1.313(15)
N1 C92 1.396(14)
N19 C52 1.305(16)
N19 C58 1.392(16)
N4 C1 1.297(16)
N4 C7 1.399(15)
N5 C5 1.372(14)
N5 C1 1.380(15)
N5 C6 1.424(14)
O4 C67 1.414(18)
O4 C66 1.435(19)
C86 C87 1.422(16)
N22 C18 1.356(15)
N22 C24 1.366(13)
C52 C53 1.404(18)
N13 C69 1.344(15)
N13 C75 1.357(15)
N14 C74 1.363(15)
N14 C69 1.382(15)
N14 C73 1.406(14)
N7 C103 1.353(16)
N7 C109 1.376(14)
C55 C54 1.38(2)
C55 C56 1.39(2)
C55 H55 0.9300
C89 C90 1.376(18)
C89 C88 1.41(2)
C89 H89 0.9300
C59 C64 1.337(18)
C59 C60 1.410(17)
C59 C58 1.447(17)
N10 C35 1.355(14)
N10 C41 1.374(14)
O8 C135 1.380(15)
O8 C134 1.444(16)
N11 C40 1.372(15)
N11 C35 1.382(14)
N11 C39 1.401(13)
C8 C9 1.352(18)
C8 C13 1.428(17)
C8 C7 1.491(17)
C22 C21 1.330(18)
C22 H22 0.9300
C7 C6 1.353(16)
C127 C132 1.350(18)
C127 C128 1.420(18)
C127 C126 1.480(17)
C18 C19 1.405(16)
N24 C23 1.386(13)
N24 C29 1.463(15)
N24 C32 1.481(14)
C23 C24 1.406(14)
C136 C135 1.487(16)
C136 H13A 0.9700
C136 H13B 0.9700
C98 C93 1.358(17)
C98 C97 1.443(19)
C98 H98 0.9300
C102 C101 1.489(17)
C102 H10A 0.9700
C102 H10B 0.9700
C108 C109 1.399(15)
C108 N9 1.401(14)
C74 C75 1.392(15)
C74 N15 1.405(14)
C107 C106 1.312(19)
C107 H107 0.9300
C58 C57 1.376(15)
C103 C104 1.407(17)
C40 C41 1.377(14)
C40 N12 1.405(14)
C126 C125 1.348(16)
C14 C15 1.521(17)
C14 H14A 0.9700
C14 H14B 0.9700
C101 H10C 0.9700
C101 H10D 0.9700
C60 C61 1.369(18)
C60 H60 0.9300
N15 C82 1.446(15)
N15 C85 1.450(15)
C93 C94 1.377(17)
C93 C92 1.466(16)
C94 C95 1.398(18)
C94 H94 0.9300
C56 H56 0.9300
C92 C91 1.358(14)
C121 C122 1.35(2)
C121 C120 1.418(16)
C121 H121 0.9300
C90 H90 0.9300
C75 C76 1.479(16)
C123 C124 1.361(18)
C123 C122 1.37(2)
C123 H123 0.9300
C2 C3 1.332(19)
C2 C1 1.399(16)
C2 H136 0.9300
C30 C29 1.521(14)
C30 H30A 0.9700
C30 H30B 0.9700
C32 C31 1.515(17)
C32 H32A 0.9700
C32 H32B 0.9700
C68 C67 1.502(19)
C68 H68A 0.9700
C68 H68B 0.9700
C112 C113 1.32(2)
C112 C111 1.38(2)
C112 H112 0.9300
C73 C72 1.31(2)
C73 H73 0.9300
C27 C26 1.388(17)
C27 C28 1.39(2)
C27 H27 0.9300
N12 C50 1.425(16)
N12 C48 1.456(16)
C84 C85 1.494(18)
C84 H84A 0.9700
C84 H84B 0.9700
C67 H67A 0.9700
C67 H67B 0.9700
C24 C25 1.466(15)
C41 C42 1.501(14)
C132 C131 1.40(2)
C132 H132 0.9300
C124 H124 0.9300
C64 C63 1.38(2)
C64 H64 0.9300
C76 C77 1.389(18)
C76 C81 1.426(16)
C115 C110 1.337(16)
C115 C114 1.411(17)
C115 H115 0.9300
C53 C54 1.32(2)
C53 H53 0.9300
C99 C100 1.521(18)
C99 H99A 0.9700
C99 H99B 0.9700
C109 C110 1.455(16)
C13 C12 1.348(18)
C13 H13 0.9300
O1 C15 1.383(18)
O1 C16 1.436(17)
C97 C96 1.34(2)
C97 H97 0.9300
C42 C43 1.372(16)
C42 C47 1.430(15)
C45 C44 1.374(19)
C45 C46 1.40(2)
C45 H45 0.9300
C11 C12 1.34(2)
C11 C10 1.42(2)
C11 H11 0.9300
N9 C116 1.457(17)
N9 C119 1.462(15)
C51 C50 1.528(16)
C51 H51A 0.9700
C51 H51B 0.9700
C82 C83 1.530(15)
C82 H82A 0.9700
C82 H82B 0.9700
C85 H85A 0.9700
C85 H85B 0.9700
C31 H31A 0.9700
C31 H31B 0.9700
C26 C25 1.427(16)
C26 H26 0.9300
C63 C62 1.35(2)
C63 H63 0.9300
C119 C118 1.519(16)
C119 H11A 0.9700
C119 H11B 0.9700
C3 C4 1.36(2)
C3 H134 0.9300
C88 C87 1.331(18)
C88 H88 0.9300
C4 C5 1.384(17)
C4 H135 0.9300
C110 C111 1.425(18)
C25 C34 1.340(17)
C50 H50A 0.9700
C50 H50B 0.9700
C20 C19 1.346(19)
C20 C21 1.431(19)
C20 H20 0.9300
C9 C10 1.366(19)
C9 H9 0.9300
C87 H87 0.9300
C15 H15A 0.9700
C15 H15B 0.9700
C44 C43 1.393(17)
C44 H44 0.9300
C111 H111 0.9300
C71 C70 1.360(19)
C71 C72 1.40(2)
C71 H71 0.9300
C70 C69 1.399(18)
C70 H70 0.9300
C21 H21 0.9300
C79 C80 1.39(2)
C79 C78 1.42(2)
C79 H79 0.9300
C54 H54 0.9300
C134 C133 1.501(17)
C134 H13C 0.9700
C134 H13D 0.9700
C128 C129 1.388(19)
C128 H128 0.9300
C65 C66 1.48(2)
C65 H65A 0.9700
C65 H65B 0.9700
C12 H12 0.9300
C33 C28 1.35(2)
C33 C34 1.399(17)
C33 H33 0.9300
C80 C81 1.34(2)
C80 H80 0.9300
C34 H34 0.9300
C135 H6 0.9700
C135 H1 0.9700
C122 H122 0.9300
C118 H11C 0.9700
C118 H11D 0.9700
C78 C77 1.381(18)
C78 H78 0.9300
C114 C113 1.40(2)
C114 H114 0.9300
C29 H29A 0.9700
C29 H29B 0.9700
C133 H13E 0.9700
C133 H13F 0.9700
C83 H83A 0.9700
C83 H83B 0.9700
C117 C116 1.489(16)
C117 H11E 0.9700
C117 H11F 0.9700
C36 C37 1.38(2)
C36 C35 1.397(18)
C36 H36 0.9300
C130 C131 1.36(2)
C130 C129 1.38(2)
C130 H130 0.9300
C46 C47 1.364(19)
C46 H46 0.9300
C81 H81 0.9300
C47 H47 0.9300
C39 C38 1.314(19)
C39 H39 0.9300
C43 H43 0.9300
C106 C105 1.42(2)
C106 H106 0.9300
C48 C49 1.510(17)
C48 H48A 0.9700
C48 H48B 0.9700
C131 H131 0.9300
C113 H113 0.9300
C61 C62 1.36(2)
C61 H61 0.9300
C19 H19 0.9300
C100 H10E 0.9700
C100 H10F 0.9700
C17 C16 1.481(19)
C17 H17A 0.9700
C17 H17B 0.9700
C28 H28 0.9300
C62 H62 0.9300
C104 C105 1.36(2)
C104 H104 0.9300
C95 C96 1.34(2)
C95 H95 0.9300
C37 C38 1.40(2)
C37 H37 0.9300
C16 H16A 0.9700
C16 H16B 0.9700
C105 H105 0.9300
C96 H96 0.9300
C5 H133 0.9300
C77 H77 0.9300
C49 H49A 0.9700
C49 H49B 0.9700
C72 H72 0.9300
C129 H129 0.9300
C116 H11G 0.9700
C116 H11H 0.9700
C66 H66A 0.9700
C66 H66B 0.9700
C10 H10 0.9300
C38 H38 0.9300
